data_4133329
loop_
_publ_author_name
'McGuirk, C. Michael'
'Run\<cevski, Tom\<ce'
'Oktawiec, Julia'
'Turkiewicz, Ari'
'Taylor, Mercedes K.'
'Long, Jeffrey R.'

_publ_section_title
;
 Influence of Metal Substitution on the Pressure-Induced Phase Change in
 Flexible Zeolitic Imidazolate Frameworks.
;
_journal_issue 46
_journal_name_full 'Journal of the American Chemical Society'
_journal_page_first 15924
_journal_page_last 15933
_journal_paper_doi 10.1021/jacs.8b09631
_journal_volume 140
_journal_year 2018
_chemical_formula_moiety 'C336 H240 Cd24 N96, 26(C3 H7 N O)'
_chemical_formula_sum 'C414 H422 Cd24 N122 O26'
_chemical_formula_weight 10220.31
_chemical_name_common 'CdIF-13 DMF-solvate'
_space_group_crystal_system monoclinic
_space_group_IT_number 14
_space_group_name_Hall '-P 2yn'
_space_group_name_H-M_alt 'P 1 21/n 1'
_atom_sites_solution_hydrogens geom
_atom_sites_solution_primary 'intrinsic phasing'
_atom_sites_solution_secondary difmap
_audit_creation_date 2018-05-23
_audit_creation_method
;
Olex2 1.2
(compiled Nov 22 2016 11:51:51 for OlexSys, GUI svn.r5269)
;
_cell_angle_alpha 90
_cell_angle_beta 94.639(2)
_cell_angle_gamma 90
_cell_formula_units_Z 1
_cell_length_a 16.2363(6)
_cell_length_b 22.6153(10)
_cell_length_c 29.9087(12)
_cell_measurement_reflns_used 9533
_cell_measurement_temperature 100(2)
_cell_measurement_theta_max 37.496
_cell_measurement_theta_min 2.329
_cell_volume 10946.2(8)
_computing_cell_refinement 'SAINT V8.38A (?, 2016)'
_computing_data_collection 'Bruker APEX3'
_computing_data_reduction 'SAINT V8.38A (?, 2016)'
_computing_molecular_graphics 'Olex2 (Dolomanov et al., 2009)'
_computing_publication_material 'Olex2 (Dolomanov et al., 2009)'
_computing_structure_refinement 'ShelXL (Sheldrick, 2015)'
_computing_structure_solution 'SHELXT 2014/5 (Sheldrick, 2014)'
_diffrn_ambient_temperature 100.0
_diffrn_detector_area_resol_mean 7.9
_diffrn_measured_fraction_theta_full 0.995
_diffrn_measured_fraction_theta_max 0.985
_diffrn_measurement_device_type 'Bruker APEX-II CCD diffractometer'
_diffrn_measurement_method '\f and \w scans'
_diffrn_radiation_monochromator 'silicon 111'
_diffrn_radiation_type synchrotron
_diffrn_radiation_wavelength 0.7288
_diffrn_reflns_av_R_equivalents 0.0853
_diffrn_reflns_av_unetI/netI 0.0449
_diffrn_reflns_Laue_measured_fraction_full 0.995
_diffrn_reflns_Laue_measured_fraction_max 0.985
_diffrn_reflns_limit_h_max 20
_diffrn_reflns_limit_h_min -20
_diffrn_reflns_limit_k_max 28
_diffrn_reflns_limit_k_min -28
_diffrn_reflns_limit_l_max 37
_diffrn_reflns_limit_l_min -37
_diffrn_reflns_number 172937
_diffrn_reflns_point_group_measured_fraction_full 0.995
_diffrn_reflns_point_group_measured_fraction_max 0.985
_diffrn_reflns_theta_full 25.930
_diffrn_reflns_theta_max 27.097
_diffrn_reflns_theta_min 1.401
_diffrn_source 'Advanced Light Source station 12.2.1'
_diffrn_standards_number 0
_exptl_absorpt_coefficient_mu 1.277
_exptl_absorpt_correction_T_max 0.965
_exptl_absorpt_correction_T_min 0.835
_exptl_absorpt_correction_type multi-scan
_exptl_absorpt_process_details
;
SADABS-2016/2 (Bruker,2016) was used for absorption correction.
wR2(int) was 0.1345 before and 0.0778 after correction.
The Ratio of minimum to maximum transmission is 0.8655.
The \l/2 correction factor is Not present.
;
_exptl_crystal_colour 'clear colourless'
_exptl_crystal_colour_lustre clear
_exptl_crystal_colour_primary colourless
_exptl_crystal_density_diffrn 1.550
_exptl_crystal_density_method 'not measured'
_exptl_crystal_description octahedral
_exptl_crystal_F_000 5120
_exptl_crystal_size_max 0.028
_exptl_crystal_size_mid 0.028
_exptl_crystal_size_min 0.028
_refine_diff_density_max 2.711
_refine_diff_density_min -1.430
_refine_diff_density_rms 0.145
_refine_ls_extinction_method none
_refine_ls_goodness_of_fit_ref 1.115
_refine_ls_hydrogen_treatment constr
_refine_ls_matrix_type full
_refine_ls_number_parameters 1309
_refine_ls_number_reflns 22032
_refine_ls_number_restraints 145
_refine_ls_restrained_S_all 1.114
_refine_ls_R_factor_all 0.0782
_refine_ls_R_factor_gt 0.0596
_refine_ls_shift/su_max 0.001
_refine_ls_shift/su_mean 0.000
_refine_ls_structure_factor_coef Fsqd
_refine_ls_weighting_details 'w=1/[\s^2^(Fo^2^)+(0.0490P)^2^+74.0282P] where P=(Fo^2^+2Fc^2^)/3'
_refine_ls_weighting_scheme calc
_refine_ls_wR_factor_gt 0.1412
_refine_ls_wR_factor_ref 0.1508
_reflns_Friedel_coverage 0.000
_reflns_number_gt 17526
_reflns_number_total 22032
_reflns_threshold_expression 'I > 2\s(I)'
_cod_data_source_file ja8b09631_si_002.cif
_cod_data_source_block cmm060s_sq
_cod_database_code 4133329
_shelx_shelxl_version_number 2017/1
_shelx_space_group_comment
;
The symmetry employed for this shelxl refinement is uniquely defined
by the following loop, which should always be used as a source of
symmetry information in preference to the above space-group names.
They are only intended as comments.
;
_shelx_estimated_absorpt_t_max 0.965
_shelx_estimated_absorpt_t_min 0.965
_olex2_refinement_description
;
1. Fixed Uiso
 At 1.2 times of:
  All C(H) groups
 At 1.5 times of:
  All C(H,H,H) groups
2. Restrained distances
 C102-N30 \\sim C100-N30
 with sigma of 0.02
3. Uiso/Uaniso restraints and constraints
O3 \\sim N27 \\sim C91 \\sim C92 \\sim C93: within 2A with sigma of 0.04 and
sigma for terminal atoms of 0.08
O5 \\sim N29 \\sim C97 \\sim C98 \\sim C99: within 2A with sigma of 0.04 and
sigma for terminal atoms of 0.08
O6 \\sim N30 \\sim C100 \\sim C101 \\sim C102: within 2A with sigma of 0.04 and
sigma for terminal atoms of 0.08
4. Rigid body (RIGU) restrains
 O3, N27, C91, C92, C93
 with sigma for 1-2 distances of 0.004 and sigma for 1-3 distances of 0.004
 O5, N29, C97, C98, C99
 with sigma for 1-2 distances of 0.004 and sigma for 1-3 distances of 0.004
 O6, N30, C100, C101, C102
 with sigma for 1-2 distances of 0.004 and sigma for 1-3 distances of 0.004
5. Others
 Fixed Sof: O6(0.5) N30(0.5) C100(0.5) H10A(0.5) H10B(0.5) H10C(0.5) C101(0.5)
 H101(0.5) C102(0.5) H10D(0.5) H10E(0.5) H10F(0.5)
6.a Aromatic/amide H refined with riding coordinates:
 C1(H1), C4(H4), C5(H5), C6(H6), C7(H7), C8(H8), C11(H11), C12(H12), C13(H13),
 C14(H14), C15(H15), C18(H18), C19(H19), C20(H20), C21(H21), C22(H22), C25(H25),
  C26(H26), C27(H27), C28(H28), C29(H29), C32(H32), C33(H33), C34(H34),
 C35(H35), C36(H36), C39(H39), C40(H40), C41(H41), C42(H42), C43(H43), C46(H46),
  C47(H47), C48(H48), C49(H49), C50(H50), C53(H53), C54(H54), C55(H55),
 C56(H56), C57(H57), C60(H60), C61(H61), C62(H62), C63(H63), C64(H64), C67(H67),
  C68(H68), C69(H69), C70(H70), C71(H71), C74(H74), C75(H75), C76(H76),
 C77(H77), C78(H78), C81(H81), C82(H82), C83(H83), C84(H84), C93(H93), C96(H96),
  C87(H87), C99(H99), C101(H101), C90(H90)
6.b Idealised Me refined as rotating group:
 C91(H91A,H91B,H91C), C92(H92A,H92B,H92C), C94(H94A,H94B,H94C), C95(H95A,H95B,
 H95C), C85(H85A,H85B,H85C), C86(H86A,H86B,H86C), C97(H97A,H97B,H97C), C98(H98A,
 H98B,H98C), C100(H10A,H10B,H10C), C102(H10D,H10E,H10F), C88(H88A,H88B,H88C),
 C89(H89A,H89B,H89C)
;
_olex2_submission_special_instructions 'No special instructions were received'

loop_
_space_group_symop_operation_xyz
'x, y, z'
'-x+1/2, y+1/2, -z+1/2'
'-x, -y, -z'
'x-1/2, -y-1/2, z-1/2'

loop_
_atom_site_label
_atom_site_type_symbol
_atom_site_fract_x
_atom_site_fract_y
_atom_site_fract_z
_atom_site_U_iso_or_equiv
_atom_site_adp_type
_atom_site_occupancy
_atom_site_site_symmetry_order
_atom_site_calc_flag
_atom_site_refinement_flags_posn
_atom_site_refinement_flags_adp
_atom_site_refinement_flags_occupancy
_atom_site_disorder_assembly
_atom_site_disorder_group
Cd1 Cd 0.10822(3) 0.49791(2) 0.37055(2) 0.02815(11) Uani 1 1 d . . . . .
Cd2 Cd 0.03260(3) 0.38739(2) 0.17134(2) 0.02591(11) Uani 1 1 d . . . . .
Cd3 Cd 0.36114(3) 0.49981(2) 0.11848(2) 0.02685(11) Uani 1 1 d . . . . .
Cd4 Cd 0.76877(3) 0.59396(2) 0.43386(2) 0.02771(11) Uani 1 1 d . . . . .
Cd5 Cd 0.68282(3) 0.37412(2) 0.07421(2) 0.02719(11) Uani 1 1 d . . . . .
Cd6 Cd 0.44296(3) 0.60282(2) 0.31432(2) 0.03249(12) Uani 1 1 d . . . . .
N1 N 0.2199(3) 0.5524(2) 0.37548(17) 0.0304(12) Uani 1 1 d . . . . .
N2 N 0.3432(3) 0.5884(3) 0.35847(18) 0.0340(12) Uani 1 1 d . . . . .
N3 N -0.0061(3) 0.5471(2) 0.36759(17) 0.0305(12) Uani 1 1 d . . . . .
N4 N -0.1259(3) 0.5835(2) 0.38996(17) 0.0296(11) Uani 1 1 d . . . . .
N5 N 0.1154(3) 0.4490(2) 0.30770(17) 0.0304(12) Uani 1 1 d . . . . .
N6 N 0.0891(3) 0.4133(2) 0.23740(16) 0.0259(11) Uani 1 1 d . . . . .
N7 N -0.0826(3) 0.4257(2) 0.14252(18) 0.0287(11) Uani 1 1 d . . . . .
N8 N -0.2074(3) 0.4220(2) 0.10379(17) 0.0280(11) Uani 1 1 d . . . . .
N9 N 0.0000(3) 0.2938(2) 0.17723(18) 0.0293(11) Uani 1 1 d . . . . .
N10 N 0.0144(3) 0.1954(2) 0.18516(18) 0.0289(11) Uani 1 1 d . . . . .
N11 N 0.1326(3) 0.4036(2) 0.12829(17) 0.0284(11) Uani 1 1 d . . . . .
N12 N 0.2493(3) 0.4469(2) 0.10942(17) 0.0281(11) Uani 1 1 d . . . . .
N13 N 0.3851(3) 0.5500(2) 0.05927(17) 0.0284(11) Uani 1 1 d . . . . .
N14 N 0.3689(3) 0.5935(2) -0.00875(17) 0.0282(11) Uani 1 1 d . . . . .
N15 N 0.4661(3) 0.4405(2) 0.13053(17) 0.0279(11) Uani 1 1 d . . . . .
N16 N 0.5814(3) 0.3921(2) 0.11495(17) 0.0289(11) Uani 1 1 d . . . . .
N17 N 0.3465(3) 0.5485(2) 0.18012(18) 0.0305(12) Uani 1 1 d . . . . .
N18 N 0.3762(3) 0.5839(2) 0.24968(18) 0.0329(12) Uani 1 1 d . . . . .
N19 N 0.6750(4) 0.5587(2) 0.3839(2) 0.0389(14) Uani 1 1 d . . . . .
N20 N 0.5564(3) 0.5585(2) 0.3392(2) 0.0353(13) Uani 1 1 d . . . . .
N21 N 0.8500(4) 0.5766(2) 0.49520(18) 0.0358(13) Uani 1 1 d . . . . .
N22 N 0.8918(4) 0.5486(2) 0.56555(18) 0.0393(14) Uani 1 1 d . . . . .
N23 N 0.7336(3) 0.2871(2) 0.06385(18) 0.0278(11) Uani 1 1 d . . . . .
N24 N 0.7634(3) 0.1898(2) 0.06707(18) 0.0285(11) Uani 1 1 d . . . . .
C1 C 0.2794(4) 0.5511(3) 0.3480(2) 0.0331(14) Uani 1 1 d . . . . .
H1 H 0.277646 0.525684 0.322639 0.040 Uiso 1 1 calc R . . . .
C2 C 0.2455(4) 0.5956(3) 0.4072(2) 0.0299(13) Uani 1 1 d . . . . .
C3 C 0.3209(4) 0.6166(3) 0.3965(2) 0.0334(14) Uani 1 1 d . . . . .
C4 C 0.3632(5) 0.6607(3) 0.4227(2) 0.0397(16) Uani 1 1 d . . . . .
H4 H 0.415743 0.675173 0.416100 0.048 Uiso 1 1 calc R . . . .
C5 C 0.3234(5) 0.6816(4) 0.4585(3) 0.050(2) Uani 1 1 d . . . . .
H5 H 0.349515 0.711420 0.476964 0.060 Uiso 1 1 calc R . . . .
C6 C 0.2467(5) 0.6607(3) 0.4688(3) 0.050(2) Uani 1 1 d . . . . .
H6 H 0.221823 0.676766 0.493769 0.060 Uiso 1 1 calc R . . . .
C7 C 0.2061(5) 0.6173(3) 0.4434(2) 0.0426(17) Uani 1 1 d . . . . .
H7 H 0.153688 0.602879 0.450271 0.051 Uiso 1 1 calc R . . . .
C8 C -0.0614(4) 0.5480(3) 0.3987(2) 0.0323(14) Uani 1 1 d . . . . .
H8 H -0.054773 0.524828 0.425259 0.039 Uiso 1 1 calc R . . . .
C9 C -0.0380(4) 0.5859(3) 0.3350(2) 0.0281(13) Uani 1 1 d . . . . .
C10 C -0.1121(4) 0.6082(3) 0.3486(2) 0.0286(13) Uani 1 1 d . . . . .
C11 C -0.1584(4) 0.6495(3) 0.3225(2) 0.0354(15) Uani 1 1 d . . . . .
H11 H -0.209079 0.664869 0.331322 0.042 Uiso 1 1 calc R . . . .
C12 C -0.1263(4) 0.6668(3) 0.2829(2) 0.0397(16) Uani 1 1 d . . . . .
H12 H -0.156019 0.694853 0.264272 0.048 Uiso 1 1 calc R . . . .
C13 C -0.0521(4) 0.6446(3) 0.2694(2) 0.0357(15) Uani 1 1 d . . . . .
H13 H -0.032092 0.658389 0.242330 0.043 Uiso 1 1 calc R . . . .
C14 C -0.0070(4) 0.6028(3) 0.2949(2) 0.0322(14) Uani 1 1 d . . . . .
H14 H 0.042717 0.586568 0.285429 0.039 Uiso 1 1 calc R . . . .
C15 C 0.0670(4) 0.4500(3) 0.2697(2) 0.0280(13) Uani 1 1 d . . . . .
H15 H 0.020015 0.475026 0.265617 0.034 Uiso 1 1 calc R . . . .
C16 C 0.1755(4) 0.4074(3) 0.3001(2) 0.0310(14) Uani 1 1 d . . . . .
C17 C 0.1586(4) 0.3859(3) 0.2565(2) 0.0287(13) Uani 1 1 d . . . . .
C18 C 0.2077(4) 0.3417(3) 0.2398(2) 0.0379(16) Uani 1 1 d . . . . .
H18 H 0.196808 0.326607 0.210220 0.045 Uiso 1 1 calc R . . . .
C19 C 0.2717(5) 0.3211(4) 0.2675(3) 0.0494(19) Uani 1 1 d . . . . .
H19 H 0.305617 0.290692 0.257012 0.059 Uiso 1 1 calc R . . . .
C20 C 0.2895(5) 0.3431(4) 0.3109(3) 0.054(2) Uani 1 1 d . . . . .
H20 H 0.335327 0.327690 0.329025 0.065 Uiso 1 1 calc R . . . .
C21 C 0.2417(5) 0.3866(3) 0.3278(2) 0.0421(17) Uani 1 1 d . . . . .
H21 H 0.253527 0.401761 0.357279 0.051 Uiso 1 1 calc R . . . .
C22 C -0.1413(4) 0.3922(3) 0.1202(2) 0.0285(13) Uani 1 1 d . . . . .
H22 H -0.135628 0.350744 0.116535 0.034 Uiso 1 1 calc R . . . .
C23 C -0.1136(4) 0.4819(3) 0.1403(2) 0.0322(14) Uani 1 1 d . . . . .
C24 C -0.1911(4) 0.4802(3) 0.1163(2) 0.0306(14) Uani 1 1 d . . . . .
C25 C -0.2392(5) 0.5311(3) 0.1096(3) 0.0473(19) Uani 1 1 d . . . . .
H25 H -0.292185 0.530158 0.093577 0.057 Uiso 1 1 calc R . . . .
C26 C -0.2054(6) 0.5833(3) 0.1276(3) 0.059(2) Uani 1 1 d . . . . .
H26 H -0.236379 0.618831 0.123950 0.071 Uiso 1 1 calc R . . . .
C27 C -0.1279(6) 0.5849(3) 0.1508(3) 0.060(2) Uani 1 1 d . . . . .
H27 H -0.106901 0.621601 0.162134 0.072 Uiso 1 1 calc R . . . .
C28 C -0.0807(5) 0.5349(3) 0.1577(3) 0.0436(18) Uani 1 1 d . . . . .
H28 H -0.027773 0.536249 0.173698 0.052 Uiso 1 1 calc R . . . .
C29 C 0.0433(4) 0.2459(3) 0.1691(2) 0.0292(13) Uani 1 1 d . . . . .
H29 H 0.091282 0.247224 0.152938 0.035 Uiso 1 1 calc R . . . .
C30 C -0.0632(4) 0.2742(3) 0.2015(2) 0.0283(13) Uani 1 1 d . . . . .
C31 C -0.0543(4) 0.2126(3) 0.2063(2) 0.0289(13) Uani 1 1 d . . . . .
C32 C -0.1074(4) 0.1801(3) 0.2313(2) 0.0369(15) Uani 1 1 d . . . . .
H32 H -0.100762 0.138742 0.235637 0.044 Uiso 1 1 calc R . . . .
C33 C -0.1703(4) 0.2110(3) 0.2493(2) 0.0425(18) Uani 1 1 d . . . . .
H33 H -0.207459 0.190205 0.266577 0.051 Uiso 1 1 calc R . . . .
C34 C -0.1811(4) 0.2715(3) 0.2431(2) 0.0394(16) Uani 1 1 d . . . . .
H34 H -0.226402 0.290689 0.255199 0.047 Uiso 1 1 calc R . . . .
C35 C -0.1276(5) 0.3042(3) 0.2197(2) 0.0401(16) Uani 1 1 d . . . . .
H35 H -0.134224 0.345653 0.215994 0.048 Uiso 1 1 calc R . . . .
C36 C 0.1968(4) 0.4384(3) 0.1405(2) 0.0288(13) Uani 1 1 d . . . . .
H36 H 0.204368 0.455806 0.169434 0.035 Uiso 1 1 calc R . . . .
C37 C 0.1439(4) 0.3886(3) 0.0843(2) 0.0294(13) Uani 1 1 d . . . . .
C38 C 0.2166(4) 0.4153(3) 0.0727(2) 0.0270(13) Uani 1 1 d . . . . .
C39 C 0.2457(4) 0.4082(3) 0.0307(2) 0.0375(15) Uani 1 1 d . . . . .
H39 H 0.295134 0.426685 0.023020 0.045 Uiso 1 1 calc R . . . .
C40 C 0.1995(5) 0.3730(3) 0.0005(3) 0.0449(18) Uani 1 1 d . . . . .
H40 H 0.217720 0.366752 -0.028503 0.054 Uiso 1 1 calc R . . . .
C41 C 0.1263(5) 0.3465(4) 0.0119(3) 0.0469(19) Uani 1 1 d . . . . .
H41 H 0.095574 0.322963 -0.009884 0.056 Uiso 1 1 calc R . . . .
C42 C 0.0972(4) 0.3533(3) 0.0537(2) 0.0408(17) Uani 1 1 d . . . . .
H42 H 0.047695 0.334792 0.061256 0.049 Uiso 1 1 calc R . . . .
C43 C 0.3375(4) 0.5582(3) 0.0217(2) 0.0302(14) Uani 1 1 d . . . . .
H43 H 0.284557 0.540368 0.016635 0.036 Uiso 1 1 calc R . . . .
C44 C 0.4548(4) 0.5837(3) 0.0540(2) 0.0270(13) Uani 1 1 d . . . . .
C45 C 0.4447(4) 0.6110(3) 0.0118(2) 0.0283(13) Uani 1 1 d . . . . .
C46 C 0.5039(4) 0.6491(3) -0.0026(2) 0.0329(14) Uani 1 1 d . . . . .
H46 H 0.496606 0.668309 -0.030894 0.039 Uiso 1 1 calc R . . . .
C47 C 0.5732(4) 0.6580(3) 0.0256(2) 0.0387(16) Uani 1 1 d . . . . .
H47 H 0.615288 0.683452 0.016405 0.046 Uiso 1 1 calc R . . . .
C48 C 0.5842(4) 0.6306(3) 0.0679(2) 0.0361(15) Uani 1 1 d . . . . .
H48 H 0.633105 0.638014 0.086673 0.043 Uiso 1 1 calc R . . . .
C49 C 0.5253(4) 0.5935(3) 0.0824(2) 0.0317(14) Uani 1 1 d . . . . .
H49 H 0.532556 0.575013 0.110965 0.038 Uiso 1 1 calc R . . . .
C50 C 0.5257(4) 0.4336(3) 0.1032(2) 0.0291(13) Uani 1 1 d . . . . .
H50 H 0.528466 0.456760 0.076840 0.035 Uiso 1 1 calc R . . . .
C51 C 0.4843(4) 0.3989(3) 0.1638(2) 0.0289(13) Uani 1 1 d . . . . .
C52 C 0.5557(4) 0.3693(3) 0.1543(2) 0.0274(13) Uani 1 1 d . . . . .
C53 C 0.5887(4) 0.3245(3) 0.1828(2) 0.0373(16) Uani 1 1 d . . . . .
H53 H 0.637449 0.303897 0.176545 0.045 Uiso 1 1 calc R . . . .
C54 C 0.5478(5) 0.3117(3) 0.2203(2) 0.0424(17) Uani 1 1 d . . . . .
H54 H 0.569169 0.281836 0.240353 0.051 Uiso 1 1 calc R . . . .
C55 C 0.4767(5) 0.3410(3) 0.2292(2) 0.0442(18) Uani 1 1 d . . . . .
H55 H 0.450141 0.330507 0.255234 0.053 Uiso 1 1 calc R . . . .
C56 C 0.4426(4) 0.3853(3) 0.2017(2) 0.0377(15) Uani 1 1 d . . . . .
H56 H 0.393641 0.405476 0.208225 0.045 Uiso 1 1 calc R . . . .
C57 C 0.4008(4) 0.5516(3) 0.2156(2) 0.0296(13) Uani 1 1 d . . . . .
H57 H 0.453074 0.532526 0.216795 0.036 Uiso 1 1 calc R . . . .
C58 C 0.2792(4) 0.5816(3) 0.1912(2) 0.0284(13) Uani 1 1 d . . . . .
C59 C 0.2980(4) 0.6037(3) 0.2348(2) 0.0295(13) Uani 1 1 d . . . . .
C60 C 0.2425(4) 0.6402(3) 0.2547(2) 0.0344(15) Uani 1 1 d . . . . .
H60 H 0.255212 0.656470 0.283725 0.041 Uiso 1 1 calc R . . . .
C61 C 0.1689(4) 0.6520(3) 0.2309(2) 0.0403(16) Uani 1 1 d . . . . .
H61 H 0.129779 0.676125 0.244161 0.048 Uiso 1 1 calc R . . . .
C62 C 0.1487(5) 0.6296(3) 0.1872(3) 0.0422(17) Uani 1 1 d . . . . .
H62 H 0.096955 0.639010 0.171801 0.051 Uiso 1 1 calc R . . . .
C63 C 0.2044(4) 0.5940(3) 0.1669(2) 0.0353(15) Uani 1 1 d . . . . .
H63 H 0.191859 0.578587 0.137629 0.042 Uiso 1 1 calc R . . . .
C64 C 0.6090(4) 0.5887(3) 0.3671(2) 0.0389(16) Uani 1 1 d . . . . .
H64 H 0.600112 0.628938 0.374475 0.047 Uiso 1 1 calc R . . . .
C65 C 0.6652(5) 0.5033(3) 0.3646(2) 0.0382(16) Uani 1 1 d . . . . .
C66 C 0.5916(4) 0.5028(3) 0.3372(2) 0.0356(15) Uani 1 1 d . . . . .
C67 C 0.5661(5) 0.4522(3) 0.3131(3) 0.0463(18) Uani 1 1 d . . . . .
H67 H 0.516580 0.451641 0.293846 0.056 Uiso 1 1 calc R . . . .
C68 C 0.6164(6) 0.4028(3) 0.3186(3) 0.057(2) Uani 1 1 d . . . . .
H68 H 0.600188 0.367342 0.303250 0.068 Uiso 1 1 calc R . . . .
C69 C 0.6910(6) 0.4034(3) 0.3463(3) 0.059(2) Uani 1 1 d . . . . .
H69 H 0.723883 0.368606 0.349144 0.070 Uiso 1 1 calc R . . . .
C70 C 0.7169(5) 0.4538(3) 0.3693(3) 0.0482(19) Uani 1 1 d . . . . .
H70 H 0.767596 0.454814 0.387524 0.058 Uiso 1 1 calc R . . . .
C71 C 0.8366(5) 0.5438(3) 0.5308(2) 0.0406(17) Uani 1 1 d . . . . .
H71 H 0.790120 0.518317 0.531214 0.049 Uiso 1 1 calc R . . . .
C72 C 0.9223(4) 0.6061(3) 0.5081(2) 0.0336(15) Uani 1 1 d . . . . .
C73 C 0.9484(5) 0.5890(3) 0.5521(2) 0.0375(16) Uani 1 1 d . . . . .
C74 C 1.0192(5) 0.6127(4) 0.5743(2) 0.0470(19) Uani 1 1 d . . . . .
H74 H 1.037388 0.600471 0.603873 0.056 Uiso 1 1 calc R . . . .
C75 C 1.0615(5) 0.6541(4) 0.5525(3) 0.056(2) Uani 1 1 d . . . . .
H75 H 1.110222 0.670972 0.566913 0.067 Uiso 1 1 calc R . . . .
C76 C 1.0341(5) 0.6724(3) 0.5084(3) 0.0463(18) Uani 1 1 d . . . . .
H76 H 1.063981 0.702242 0.494292 0.056 Uiso 1 1 calc R . . . .
C77 C 0.9665(5) 0.6485(3) 0.4862(2) 0.0390(16) Uani 1 1 d . . . . .
H77 H 0.949571 0.660273 0.456332 0.047 Uiso 1 1 calc R . . . .
C78 C 0.7125(4) 0.2337(3) 0.0772(2) 0.0297(13) Uani 1 1 d . . . . .
H78 H 0.664685 0.226931 0.092789 0.036 Uiso 1 1 calc R . . . .
C79 C 0.8041(4) 0.2774(3) 0.0417(2) 0.0273(13) Uani 1 1 d . . . . .
C80 C 0.8231(4) 0.2173(3) 0.0445(2) 0.0285(13) Uani 1 1 d . . . . .
C81 C 0.8935(5) 0.1955(3) 0.0259(3) 0.0447(18) Uani 1 1 d . . . . .
H81 H 0.907768 0.154780 0.028026 0.054 Uiso 1 1 calc R . . . .
C82 C 0.9414(5) 0.2353(4) 0.0044(3) 0.0468(19) Uani 1 1 d . . . . .
H82 H 0.990841 0.222216 -0.007416 0.056 Uiso 1 1 calc R . . . .
C83 C 0.9182(5) 0.2943(4) -0.0001(3) 0.0464(19) Uani 1 1 d . . . . .
H83 H 0.950437 0.319973 -0.016832 0.056 Uiso 1 1 calc R . . . .
C84 C 0.8512(4) 0.3168(3) 0.0183(2) 0.0359(15) Uani 1 1 d . . . . .
H84 H 0.836953 0.357482 0.015506 0.043 Uiso 1 1 calc R . . . .
O3 O 0.3016(8) 0.3479(7) 0.4341(4) 0.195(7) Uani 1 1 d . U . . .
N27 N 0.2247(6) 0.2591(4) 0.4263(3) 0.077(2) Uani 1 1 d . U . . .
C91 C 0.1518(8) 0.2351(6) 0.4412(4) 0.100(4) Uani 1 1 d . U . . .
H91A H 0.105819 0.241766 0.418427 0.151 Uiso 1 1 calc GR . . . .
H91B H 0.139618 0.254217 0.469307 0.151 Uiso 1 1 calc GR . . . .
H91C H 0.159073 0.192513 0.446176 0.151 Uiso 1 1 calc GR . . . .
C92 C 0.2851(11) 0.2333(8) 0.4021(4) 0.152(7) Uani 1 1 d . U . . .
H92A H 0.302394 0.195572 0.416004 0.228 Uiso 1 1 calc GR . . . .
H92B H 0.332799 0.259775 0.401990 0.228 Uiso 1 1 calc GR . . . .
H92C H 0.262456 0.226227 0.371137 0.228 Uiso 1 1 calc GR . . . .
C93 C 0.2356(9) 0.3159(6) 0.4403(5) 0.099(4) Uani 1 1 d . U . . .
H93 H 0.192949 0.333708 0.455538 0.118 Uiso 1 1 calc R . . . .
O4 O 0.5172(4) 0.2549(3) 0.0887(2) 0.0605(16) Uani 1 1 d . . . . .
N28 N 0.3902(6) 0.2517(3) 0.1226(2) 0.065(2) Uani 1 1 d . . . . .
C94 C 0.3469(7) 0.2252(4) 0.1559(3) 0.067(3) Uani 1 1 d . . . . .
H94A H 0.362690 0.243969 0.184844 0.101 Uiso 1 1 calc GR . . . .
H94B H 0.360391 0.182982 0.157634 0.101 Uiso 1 1 calc GR . . . .
H94C H 0.287412 0.230079 0.148469 0.101 Uiso 1 1 calc GR . . . .
C95 C 0.3552(6) 0.2975(4) 0.0954(3) 0.056(2) Uani 1 1 d . . . . .
H95A H 0.309778 0.281631 0.075352 0.084 Uiso 1 1 calc GR . . . .
H95B H 0.397405 0.314358 0.077578 0.084 Uiso 1 1 calc GR . . . .
H95C H 0.333921 0.328330 0.114432 0.084 Uiso 1 1 calc GR . . . .
C96 C 0.4712(5) 0.2348(3) 0.1170(3) 0.0483(19) Uani 1 1 d . . . . .
H96 H 0.494090 0.204936 0.136616 0.058 Uiso 1 1 calc R . . . .
O1 O 0.6270(6) 0.2350(3) 0.3098(2) 0.085(2) Uani 1 1 d . . . . .
N25 N 0.6488(6) 0.2532(3) 0.3822(2) 0.064(2) Uani 1 1 d . . . . .
C85 C 0.5656(8) 0.2557(5) 0.3915(4) 0.094(4) Uani 1 1 d . . . . .
H85A H 0.553874 0.223605 0.412059 0.142 Uiso 1 1 calc GR . . . .
H85B H 0.530283 0.251484 0.363529 0.142 Uiso 1 1 calc GR . . . .
H85C H 0.554481 0.293815 0.405421 0.142 Uiso 1 1 calc GR . . . .
C86 C 0.7113(8) 0.2669(5) 0.4209(3) 0.080(3) Uani 1 1 d . . . . .
H86A H 0.708050 0.308966 0.428554 0.120 Uiso 1 1 calc GR . . . .
H86B H 0.766919 0.257827 0.412345 0.120 Uiso 1 1 calc GR . . . .
H86C H 0.699580 0.242965 0.446927 0.120 Uiso 1 1 calc GR . . . .
C87 C 0.6742(7) 0.2440(3) 0.3436(3) 0.055(2) Uani 1 1 d . . . . .
H87 H 0.732025 0.243998 0.340705 0.065 Uiso 1 1 calc R . . . .
O5 O 0.6184(6) 0.7567(5) 0.1423(3) 0.122(4) Uani 1 1 d . U . . .
N29 N 0.4943(5) 0.7464(4) 0.1723(2) 0.0633(19) Uani 1 1 d . U . . .
C97 C 0.4824(10) 0.8072(6) 0.1763(4) 0.126(5) Uani 1 1 d . U . . .
H97A H 0.440340 0.820409 0.153108 0.189 Uiso 1 1 calc GR . . . .
H97B H 0.534475 0.827812 0.172647 0.189 Uiso 1 1 calc GR . . . .
H97C H 0.463985 0.815951 0.205992 0.189 Uiso 1 1 calc GR . . . .
C98 C 0.4346(10) 0.7104(10) 0.1891(5) 0.176(8) Uani 1 1 d . U . . .
H98A H 0.433893 0.716924 0.221452 0.265 Uiso 1 1 calc GR . . . .
H98B H 0.447507 0.668894 0.183452 0.265 Uiso 1 1 calc GR . . . .
H98C H 0.380219 0.720081 0.174219 0.265 Uiso 1 1 calc GR . . . .
C99 C 0.5619(8) 0.7268(6) 0.1562(3) 0.084(3) Uani 1 1 d . U . . .
H99 H 0.568275 0.685083 0.155076 0.101 Uiso 1 1 calc R . . . .
O6 O 0.8494(7) 0.4383(5) -0.0510(4) 0.058(3) Uani 0.5 1 d . U P A -1
N30 N 0.9655(8) 0.4849(7) -0.0184(5) 0.054(3) Uani 0.5 1 d D U P A -1
C100 C 1.0530(19) 0.507(2) -0.0214(12) 0.073(9) Uani 0.5 1 d D U P A -1
H10A H 1.092313 0.479002 -0.006978 0.109 Uiso 0.5 1 calc GR . P A -1
H10B H 1.059473 0.545677 -0.006072 0.109 Uiso 0.5 1 calc GR . P A -1
H10C H 1.063788 0.512111 -0.052929 0.109 Uiso 0.5 1 calc GR . P A -1
C101 C 0.9176(10) 0.4617(7) -0.0539(6) 0.052(3) Uani 0.5 1 d . U P A -1
H101 H 0.938147 0.463704 -0.082763 0.063 Uiso 0.5 1 calc R . P A -1
C102 C 0.944(3) 0.4843(19) 0.0296(12) 0.075(9) Uani 0.5 1 d D U P A -1
H10D H 0.976992 0.454437 0.046506 0.112 Uiso 0.5 1 calc GR . P A -1
H10E H 0.884830 0.474639 0.030505 0.112 Uiso 0.5 1 calc GR . P A -1
H10F H 0.954476 0.523267 0.043098 0.112 Uiso 0.5 1 calc GR . P A -1
O2 O 0.5964(4) 0.5554(3) 0.2056(3) 0.100(3) Uani 1 1 d . . . . .
N26 N 0.7090(4) 0.4985(3) 0.2277(3) 0.0539(18) Uani 1 1 d . . . . .
C88 C 0.7478(6) 0.4417(4) 0.2262(4) 0.070(3) Uani 1 1 d . . . . .
H88A H 0.795857 0.444437 0.208479 0.105 Uiso 1 1 calc GR . . . .
H88B H 0.708360 0.413054 0.212288 0.105 Uiso 1 1 calc GR . . . .
H88C H 0.765670 0.428893 0.256733 0.105 Uiso 1 1 calc GR . . . .
C89 C 0.7488(6) 0.5440(4) 0.2547(4) 0.072(3) Uani 1 1 d . . . . .
H89A H 0.752146 0.532138 0.286280 0.107 Uiso 1 1 calc GR . . . .
H89B H 0.716825 0.580704 0.250829 0.107 Uiso 1 1 calc GR . . . .
H89C H 0.804574 0.550481 0.245385 0.107 Uiso 1 1 calc GR . . . .
C90 C 0.6371(6) 0.5085(5) 0.2056(4) 0.088(4) Uani 1 1 d . . . . .
H90 H 0.613803 0.476977 0.187847 0.106 Uiso 1 1 calc R . . . .

loop_
_atom_site_aniso_label
_atom_site_aniso_U_11
_atom_site_aniso_U_22
_atom_site_aniso_U_33
_atom_site_aniso_U_23
_atom_site_aniso_U_13
_atom_site_aniso_U_12
Cd1 0.0325(2) 0.0306(2) 0.0219(2) -0.00053(17) 0.00518(18) -0.00040(19)
Cd2 0.0257(2) 0.0255(2) 0.0267(2) 0.00022(17) 0.00329(17) -0.00431(17)
Cd3 0.0257(2) 0.0288(2) 0.0272(2) 0.00071(18) 0.00894(17) -0.00048(18)
Cd4 0.0277(2) 0.0239(2) 0.0315(2) 0.00141(18) 0.00164(18) 0.00190(17)
Cd5 0.0264(2) 0.0265(2) 0.0285(2) -0.00029(18) 0.00138(18) 0.00561(17)
Cd6 0.0271(2) 0.0327(2) 0.0376(3) -0.0058(2) 0.0022(2) -0.00597(19)
N1 0.035(3) 0.029(3) 0.028(3) -0.004(2) 0.006(2) -0.002(2)
N2 0.032(3) 0.041(3) 0.030(3) -0.003(2) 0.005(2) -0.007(2)
N3 0.030(3) 0.034(3) 0.028(3) -0.002(2) 0.005(2) 0.003(2)
N4 0.028(3) 0.036(3) 0.025(3) 0.002(2) 0.001(2) 0.002(2)
N5 0.040(3) 0.028(3) 0.024(3) -0.003(2) 0.007(2) 0.003(2)
N6 0.028(3) 0.025(2) 0.024(3) -0.004(2) -0.002(2) -0.002(2)
N7 0.027(3) 0.027(3) 0.032(3) -0.001(2) 0.001(2) 0.002(2)
N8 0.025(3) 0.027(3) 0.032(3) 0.000(2) -0.004(2) 0.006(2)
N9 0.031(3) 0.023(2) 0.035(3) -0.001(2) 0.008(2) -0.006(2)
N10 0.021(3) 0.025(3) 0.040(3) 0.006(2) 0.000(2) -0.002(2)
N11 0.028(3) 0.030(3) 0.028(3) -0.001(2) 0.005(2) -0.003(2)
N12 0.026(3) 0.029(3) 0.030(3) 0.001(2) 0.004(2) 0.000(2)
N13 0.030(3) 0.027(3) 0.029(3) 0.005(2) 0.004(2) -0.001(2)
N14 0.028(3) 0.026(3) 0.030(3) 0.008(2) 0.000(2) 0.002(2)
N15 0.030(3) 0.026(3) 0.028(3) 0.002(2) 0.004(2) 0.002(2)
N16 0.031(3) 0.025(3) 0.031(3) -0.003(2) 0.004(2) 0.002(2)
N17 0.031(3) 0.031(3) 0.031(3) -0.004(2) 0.010(2) 0.002(2)
N18 0.028(3) 0.036(3) 0.035(3) -0.006(2) 0.005(2) -0.003(2)
N19 0.038(3) 0.026(3) 0.051(4) -0.013(3) -0.003(3) 0.001(2)
N20 0.031(3) 0.029(3) 0.046(3) -0.007(2) 0.003(3) -0.002(2)
N21 0.050(4) 0.033(3) 0.024(3) 0.003(2) 0.000(2) -0.010(3)
N22 0.061(4) 0.032(3) 0.025(3) 0.003(2) 0.003(3) -0.012(3)
N23 0.028(3) 0.020(2) 0.036(3) 0.002(2) 0.009(2) 0.001(2)
N24 0.027(3) 0.020(2) 0.038(3) -0.003(2) 0.003(2) -0.001(2)
C1 0.034(4) 0.035(3) 0.031(3) -0.003(3) 0.006(3) -0.004(3)
C2 0.034(3) 0.028(3) 0.027(3) -0.001(3) 0.001(3) 0.000(3)
C3 0.042(4) 0.031(3) 0.027(3) 0.003(3) -0.002(3) 0.000(3)
C4 0.044(4) 0.038(4) 0.036(4) -0.002(3) -0.004(3) -0.009(3)
C5 0.063(5) 0.050(5) 0.037(4) -0.015(3) -0.002(4) -0.012(4)
C6 0.070(6) 0.045(4) 0.038(4) -0.015(3) 0.020(4) -0.010(4)
C7 0.047(4) 0.040(4) 0.041(4) -0.008(3) 0.010(3) -0.006(3)
C8 0.035(4) 0.035(3) 0.027(3) 0.001(3) 0.006(3) 0.001(3)
C9 0.033(3) 0.027(3) 0.024(3) -0.003(2) 0.004(3) -0.007(3)
C10 0.027(3) 0.032(3) 0.027(3) -0.004(3) 0.003(3) -0.003(3)
C11 0.032(4) 0.033(3) 0.040(4) -0.002(3) 0.001(3) 0.000(3)
C12 0.043(4) 0.040(4) 0.036(4) 0.009(3) 0.001(3) -0.004(3)
C13 0.048(4) 0.034(3) 0.026(3) 0.003(3) 0.008(3) -0.008(3)
C14 0.035(4) 0.031(3) 0.032(3) -0.005(3) 0.009(3) -0.004(3)
C15 0.029(3) 0.027(3) 0.029(3) -0.003(2) 0.006(3) 0.000(2)
C16 0.036(4) 0.028(3) 0.030(3) 0.003(3) 0.009(3) 0.002(3)
C17 0.030(3) 0.031(3) 0.026(3) 0.000(2) 0.001(3) -0.001(3)
C18 0.042(4) 0.037(4) 0.035(4) -0.005(3) 0.006(3) 0.010(3)
C19 0.045(4) 0.050(5) 0.053(5) -0.007(4) 0.002(4) 0.018(4)
C20 0.042(4) 0.062(5) 0.058(5) 0.004(4) -0.005(4) 0.023(4)
C21 0.045(4) 0.048(4) 0.032(4) 0.001(3) -0.005(3) 0.009(3)
C22 0.027(3) 0.027(3) 0.032(3) -0.004(3) 0.005(3) -0.004(2)
C23 0.040(4) 0.026(3) 0.030(3) 0.003(3) 0.001(3) 0.004(3)
C24 0.035(4) 0.028(3) 0.028(3) -0.002(3) -0.002(3) 0.001(3)
C25 0.058(5) 0.031(4) 0.050(5) 0.000(3) -0.016(4) 0.009(3)
C26 0.078(6) 0.029(4) 0.067(6) -0.003(4) -0.020(5) 0.013(4)
C27 0.078(6) 0.027(4) 0.068(6) -0.003(4) -0.031(5) 0.002(4)
C28 0.051(4) 0.028(3) 0.049(4) 0.000(3) -0.016(4) -0.002(3)
C29 0.024(3) 0.026(3) 0.038(4) 0.002(3) 0.005(3) 0.001(2)
C30 0.027(3) 0.030(3) 0.028(3) 0.000(3) 0.005(3) -0.002(3)
C31 0.027(3) 0.027(3) 0.031(3) 0.004(3) -0.001(3) -0.004(2)
C32 0.038(4) 0.034(3) 0.040(4) 0.005(3) 0.008(3) -0.007(3)
C33 0.035(4) 0.052(4) 0.043(4) 0.000(3) 0.017(3) -0.021(3)
C34 0.034(4) 0.046(4) 0.040(4) -0.005(3) 0.012(3) -0.001(3)
C35 0.047(4) 0.031(3) 0.044(4) -0.002(3) 0.015(3) 0.001(3)
C36 0.028(3) 0.034(3) 0.024(3) 0.001(3) 0.005(3) -0.003(3)
C37 0.031(3) 0.028(3) 0.030(3) -0.001(3) 0.008(3) 0.005(3)
C38 0.027(3) 0.023(3) 0.032(3) -0.001(2) 0.008(3) 0.002(2)
C39 0.040(4) 0.035(4) 0.039(4) -0.003(3) 0.013(3) 0.001(3)
C40 0.049(4) 0.048(4) 0.040(4) -0.017(3) 0.016(3) -0.004(3)
C41 0.047(4) 0.054(5) 0.040(4) -0.017(4) 0.008(3) -0.010(4)
C42 0.037(4) 0.045(4) 0.042(4) -0.013(3) 0.009(3) -0.011(3)
C43 0.025(3) 0.030(3) 0.036(4) 0.003(3) 0.002(3) -0.002(2)
C44 0.025(3) 0.025(3) 0.032(3) 0.002(2) 0.007(3) 0.004(2)
C45 0.027(3) 0.028(3) 0.030(3) 0.003(3) 0.004(3) 0.004(2)
C46 0.031(3) 0.028(3) 0.040(4) 0.009(3) 0.007(3) -0.005(3)
C47 0.032(4) 0.033(3) 0.051(4) 0.005(3) 0.003(3) -0.009(3)
C48 0.026(3) 0.032(3) 0.049(4) 0.000(3) -0.005(3) -0.003(3)
C49 0.034(3) 0.028(3) 0.032(3) 0.004(3) -0.003(3) 0.005(3)
C50 0.029(3) 0.027(3) 0.032(3) 0.000(3) 0.006(3) 0.001(3)
C51 0.031(3) 0.027(3) 0.029(3) 0.000(2) 0.001(3) -0.001(3)
C52 0.029(3) 0.024(3) 0.029(3) -0.005(2) -0.001(3) -0.001(2)
C53 0.042(4) 0.028(3) 0.041(4) -0.006(3) -0.003(3) 0.002(3)
C54 0.060(5) 0.036(4) 0.030(4) 0.003(3) -0.004(3) 0.004(3)
C55 0.063(5) 0.039(4) 0.033(4) 0.006(3) 0.014(3) 0.000(4)
C56 0.039(4) 0.041(4) 0.034(4) 0.001(3) 0.006(3) 0.000(3)
C57 0.024(3) 0.033(3) 0.033(3) -0.003(3) 0.005(3) 0.000(3)
C58 0.029(3) 0.026(3) 0.031(3) 0.001(2) 0.010(3) -0.001(2)
C59 0.031(3) 0.025(3) 0.033(3) -0.001(3) 0.006(3) -0.003(3)
C60 0.036(4) 0.031(3) 0.036(4) -0.005(3) 0.008(3) 0.002(3)
C61 0.038(4) 0.037(4) 0.047(4) -0.008(3) 0.012(3) 0.006(3)
C62 0.039(4) 0.036(4) 0.052(4) 0.005(3) 0.002(3) 0.008(3)
C63 0.039(4) 0.034(3) 0.033(4) -0.001(3) 0.004(3) 0.006(3)
C64 0.030(3) 0.030(3) 0.055(5) -0.008(3) -0.006(3) -0.001(3)
C65 0.046(4) 0.028(3) 0.041(4) -0.003(3) 0.005(3) 0.002(3)
C66 0.037(4) 0.030(3) 0.041(4) -0.004(3) 0.004(3) -0.005(3)
C67 0.055(5) 0.040(4) 0.043(4) -0.006(3) 0.001(4) -0.009(3)
C68 0.082(6) 0.027(4) 0.060(5) -0.010(4) -0.002(5) -0.003(4)
C69 0.081(6) 0.029(4) 0.064(6) -0.007(4) -0.002(5) 0.006(4)
C70 0.051(5) 0.034(4) 0.058(5) -0.003(3) -0.006(4) 0.007(3)
C71 0.053(4) 0.036(4) 0.032(4) 0.006(3) -0.001(3) -0.012(3)
C72 0.050(4) 0.023(3) 0.028(3) -0.002(2) 0.003(3) -0.005(3)
C73 0.054(4) 0.029(3) 0.030(3) -0.003(3) 0.005(3) -0.005(3)
C74 0.057(5) 0.053(5) 0.030(4) -0.011(3) -0.001(3) -0.009(4)
C75 0.056(5) 0.061(5) 0.051(5) -0.013(4) 0.008(4) -0.022(4)
C76 0.057(5) 0.039(4) 0.044(4) -0.001(3) 0.012(4) -0.011(4)
C77 0.053(4) 0.027(3) 0.037(4) -0.001(3) 0.008(3) -0.006(3)
C78 0.023(3) 0.033(3) 0.033(3) 0.000(3) 0.008(3) 0.000(3)
C79 0.025(3) 0.027(3) 0.031(3) -0.003(2) 0.002(3) -0.002(2)
C80 0.025(3) 0.031(3) 0.030(3) -0.007(3) 0.003(3) 0.002(2)
C81 0.042(4) 0.046(4) 0.047(4) 0.000(3) 0.013(3) 0.010(3)
C82 0.032(4) 0.062(5) 0.049(5) -0.002(4) 0.018(3) 0.011(3)
C83 0.041(4) 0.059(5) 0.041(4) 0.000(4) 0.017(3) -0.014(4)
C84 0.038(4) 0.035(3) 0.036(4) -0.003(3) 0.008(3) -0.006(3)
O3 0.152(10) 0.244(14) 0.174(11) 0.127(10) -0.078(9) -0.093(10)
N27 0.086(6) 0.093(6) 0.049(5) 0.020(4) -0.007(4) 0.006(4)
C91 0.110(8) 0.115(10) 0.074(8) 0.012(7) -0.009(6) -0.029(7)
C92 0.200(14) 0.213(16) 0.044(7) 0.004(8) 0.004(8) 0.116(13)
C93 0.097(8) 0.085(6) 0.111(9) 0.033(6) -0.010(7) 0.006(6)
O4 0.064(4) 0.060(4) 0.060(4) 0.002(3) 0.021(3) 0.000(3)
N28 0.128(7) 0.026(3) 0.041(4) 0.003(3) 0.012(4) 0.005(4)
C94 0.098(8) 0.056(5) 0.050(5) -0.001(4) 0.021(5) -0.010(5)
C95 0.064(6) 0.056(5) 0.046(5) 0.010(4) -0.005(4) -0.001(4)
C96 0.059(5) 0.043(4) 0.044(4) -0.003(3) 0.013(4) 0.012(4)
O1 0.141(7) 0.060(4) 0.053(4) 0.002(3) -0.005(4) -0.002(4)
N25 0.105(7) 0.048(4) 0.039(4) -0.001(3) 0.012(4) -0.011(4)
C85 0.111(10) 0.084(8) 0.094(9) -0.003(7) 0.044(8) -0.007(7)
C86 0.121(10) 0.071(7) 0.046(5) -0.003(5) -0.011(6) -0.025(6)
C87 0.093(7) 0.033(4) 0.037(5) -0.003(3) 0.000(4) -0.005(4)
O5 0.086(6) 0.214(11) 0.066(5) 0.037(6) 0.016(4) 0.012(6)
N29 0.075(5) 0.073(5) 0.042(4) 0.008(3) 0.004(3) 0.005(4)
C97 0.191(15) 0.105(7) 0.085(9) 0.024(7) 0.027(9) 0.085(9)
C98 0.154(12) 0.290(19) 0.079(9) 0.057(12) -0.026(9) -0.134(14)
C99 0.100(7) 0.103(8) 0.052(6) -0.003(6) 0.016(5) 0.033(6)
O6 0.053(6) 0.057(7) 0.066(8) 0.007(6) 0.011(5) -0.002(5)
N30 0.045(6) 0.065(8) 0.053(7) 0.014(6) 0.007(5) 0.022(6)
C100 0.057(10) 0.10(2) 0.064(18) 0.021(14) 0.006(9) -0.003(11)
C101 0.051(7) 0.053(9) 0.054(8) 0.018(7) 0.011(6) 0.006(6)
C102 0.116(19) 0.050(14) 0.062(10) -0.004(11) 0.038(11) -0.020(14)
O2 0.049(4) 0.076(5) 0.172(8) -0.060(5) -0.005(5) 0.018(4)
N26 0.040(4) 0.044(4) 0.078(5) -0.026(3) 0.011(3) 0.005(3)
C88 0.078(7) 0.040(5) 0.096(8) -0.006(5) 0.036(6) 0.002(4)
C89 0.075(6) 0.046(5) 0.096(8) -0.028(5) 0.019(6) 0.000(5)
C90 0.035(5) 0.090(8) 0.138(11) -0.057(7) -0.003(6) 0.002(5)

loop_
_atom_type_symbol
_atom_type_description
_atom_type_scat_dispersion_real
_atom_type_scat_dispersion_imag
_atom_type_scat_source
C C 0.0034 0.0017 'ANOMDisVal Program in PLATON Spek, A. L. J. Appl. Crystallogr. 2003, 36, 7-13'
H H 0.0000 0.0000 'ANOMDisVal Program in PLATON Spek, A. L. J. Appl. Crystallogr. 2003, 36, 7-13'
Cd Cd -0.7330 1.1573 'ANOMDisVal Program in PLATON Spek, A. L. J. Appl. Crystallogr. 2003, 36, 7-13'
N N 0.0065 0.0035 'ANOMDisVal Program in PLATON Spek, A. L. J. Appl. Crystallogr. 2003, 36, 7-13'
O O 0.0115 0.0064 'ANOMDisVal Program in PLATON Spek, A. L. J. Appl. Crystallogr. 2003, 36, 7-13'

loop_
_geom_angle_atom_site_label_1
_geom_angle_atom_site_label_2
_geom_angle_atom_site_label_3
_geom_angle
_geom_angle_site_symmetry_1
_geom_angle_site_symmetry_3
N1 Cd1 N5 103.94(19) . .
N3 Cd1 N1 114.7(2) . .
N3 Cd1 N5 109.2(2) . .
N3 Cd1 N22 102.9(2) . 3_666
N22 Cd1 N1 105.8(2) 3_666 .
N22 Cd1 N5 120.8(2) 3_666 .
N6 Cd2 N9 105.79(19) . .
N7 Cd2 N6 122.32(19) . .
N7 Cd2 N9 102.2(2) . .
N7 Cd2 N11 110.9(2) . .
N11 Cd2 N6 102.11(19) . .
N11 Cd2 N9 113.92(19) . .
N12 Cd3 N15 108.45(19) . .
N12 Cd3 N17 103.72(19) . .
N13 Cd3 N12 112.97(19) . .
N13 Cd3 N15 105.56(19) . .
N13 Cd3 N17 117.8(2) . .
N15 Cd3 N17 108.0(2) . .
N19 Cd4 N4 94.7(2) . 1_655
N19 Cd4 N21 146.8(2) . .
N19 Cd4 N24 101.3(2) . 2_655
N21 Cd4 N4 92.0(2) . 1_655
N21 Cd4 N24 107.9(2) . 2_655
N24 Cd4 N4 106.42(19) 2_655 1_655
N14 Cd5 N8 115.60(19) 3_665 1_655
N16 Cd5 N8 107.98(19) . 1_655
N16 Cd5 N14 100.71(19) . 3_665
N16 Cd5 N23 124.54(19) . .
N23 Cd5 N8 101.45(19) . 1_655
N23 Cd5 N14 107.4(2) . 3_665
N2 Cd6 N10 112.6(2) . 2
N18 Cd6 N2 99.5(2) . .
N18 Cd6 N10 109.0(2) . 2
N20 Cd6 N2 111.8(2) . .
N20 Cd6 N10 100.28(19) . 2
N20 Cd6 N18 124.1(2) . .
C1 N1 Cd1 126.2(4) . .
C1 N1 C2 104.2(5) . .
C2 N1 Cd1 129.6(4) . .
C1 N2 Cd6 122.8(4) . .
C1 N2 C3 103.5(5) . .
C3 N2 Cd6 133.1(4) . .
C8 N3 Cd1 126.8(4) . .
C8 N3 C9 104.2(5) . .
C9 N3 Cd1 128.9(4) . .
C8 N4 Cd4 124.9(4) . 1_455
C8 N4 C10 103.7(5) . .
C10 N4 Cd4 131.4(4) . 1_455
C15 N5 Cd1 131.0(4) . .
C15 N5 C16 104.3(5) . .
C16 N5 Cd1 124.7(4) . .
C15 N6 Cd2 134.2(4) . .
C15 N6 C17 103.7(5) . .
C17 N6 Cd2 121.7(4) . .
C22 N7 Cd2 121.5(4) . .
C22 N7 C23 104.8(5) . .
C23 N7 Cd2 133.7(4) . .
C22 N8 Cd5 120.2(4) . 1_455
C22 N8 C24 104.5(5) . .
C24 N8 Cd5 134.6(4) . 1_455
C29 N9 Cd2 129.8(4) . .
C29 N9 C30 105.1(5) . .
C30 N9 Cd2 123.3(4) . .
C29 N10 Cd6 133.9(4) . 2_545
C29 N10 C31 104.1(5) . .
C31 N10 Cd6 121.9(4) . 2_545
C36 N11 Cd2 122.7(4) . .
C36 N11 C37 104.2(5) . .
C37 N11 Cd2 132.8(4) . .
C36 N12 Cd3 124.8(4) . .
C36 N12 C38 104.8(5) . .
C38 N12 Cd3 130.4(4) . .
C43 N13 Cd3 129.5(4) . .
C43 N13 C44 104.6(5) . .
C44 N13 Cd3 125.8(4) . .
C43 N14 Cd5 131.7(4) . 3_665
C43 N14 C45 104.0(5) . .
C45 N14 Cd5 124.1(4) . 3_665
C50 N15 Cd3 124.9(4) . .
C50 N15 C51 103.8(5) . .
C51 N15 Cd3 131.1(4) . .
C50 N16 Cd5 121.0(4) . .
C50 N16 C52 104.1(5) . .
C52 N16 Cd5 134.8(4) . .
C57 N17 Cd3 126.4(4) . .
C57 N17 C58 105.5(5) . .
C58 N17 Cd3 128.1(4) . .
C57 N18 Cd6 128.5(4) . .
C57 N18 C59 104.7(5) . .
C59 N18 Cd6 126.7(4) . .
C64 N19 Cd4 124.3(4) . .
C64 N19 C65 104.1(6) . .
C65 N19 Cd4 131.5(5) . .
C64 N20 Cd6 117.5(4) . .
C64 N20 C66 104.3(6) . .
C66 N20 Cd6 138.1(5) . .
C71 N21 Cd4 129.8(5) . .
C71 N21 C72 103.7(6) . .
C72 N21 Cd4 125.8(4) . .
C71 N22 Cd1 126.9(5) . 3_666
C71 N22 C73 104.6(6) . .
C73 N22 Cd1 128.5(5) . 3_666
C78 N23 Cd5 132.4(4) . .
C78 N23 C79 104.1(5) . .
C79 N23 Cd5 123.4(4) . .
C78 N24 Cd4 125.0(4) . 2_645
C78 N24 C80 104.4(5) . .
C80 N24 Cd4 127.4(4) . 2_645
N1 C1 N2 115.3(6) . .
C3 C2 N1 107.7(5) . .
C3 C2 C7 122.3(6) . .
C7 C2 N1 130.0(6) . .
N2 C3 C4 129.6(6) . .
C2 C3 N2 109.3(6) . .
C2 C3 C4 121.0(6) . .
C5 C4 C3 115.9(7) . .
C4 C5 C6 122.8(7) . .
C7 C6 C5 121.2(7) . .
C6 C7 C2 116.8(7) . .
N4 C8 N3 115.6(6) . .
N3 C9 C10 107.8(5) . .
N3 C9 C14 129.9(6) . .
C14 C9 C10 122.3(6) . .
N4 C10 C9 108.6(5) . .
N4 C10 C11 130.3(6) . .
C9 C10 C11 121.0(6) . .
C12 C11 C10 116.3(6) . .
C11 C12 C13 122.5(7) . .
C14 C13 C12 121.2(6) . .
C13 C14 C9 116.7(6) . .
N5 C15 N6 115.5(5) . .
N5 C16 C17 107.5(6) . .
C21 C16 N5 130.9(6) . .
C21 C16 C17 121.6(6) . .
N6 C17 C16 109.0(5) . .
N6 C17 C18 130.4(6) . .
C16 C17 C18 120.6(6) . .
C19 C18 C17 117.2(7) . .
C18 C19 C20 122.4(7) . .
C21 C20 C19 121.0(7) . .
C20 C21 C16 117.2(7) . .
N8 C22 N7 114.6(6) . .
N7 C23 C24 108.1(6) . .
N7 C23 C28 130.7(6) . .
C28 C23 C24 121.2(6) . .
N8 C24 C23 108.0(5) . .
N8 C24 C25 130.6(6) . .
C25 C24 C23 121.3(6) . .
C26 C25 C24 116.4(7) . .
C27 C26 C25 122.0(7) . .
C28 C27 C26 121.8(7) . .
C27 C28 C23 117.3(7) . .
N9 C29 N10 115.2(6) . .
N9 C30 C31 107.4(5) . .
N9 C30 C35 131.5(6) . .
C35 C30 C31 121.1(6) . .
N10 C31 C30 108.2(5) . .
N10 C31 C32 130.8(6) . .
C32 C31 C30 120.9(6) . .
C33 C32 C31 116.8(6) . .
C32 C33 C34 122.3(6) . .
C35 C34 C33 121.2(6) . .
C34 C35 C30 117.6(6) . .
N12 C36 N11 115.2(6) . .
N11 C37 C38 108.0(5) . .
N11 C37 C42 131.2(6) . .
C42 C37 C38 120.8(6) . .
N12 C38 C37 107.8(5) . .
N12 C38 C39 130.1(6) . .
C39 C38 C37 122.1(6) . .
C40 C39 C38 116.9(6) . .
C39 C40 C41 121.2(7) . .
C42 C41 C40 122.1(7) . .
C41 C42 C37 116.9(6) . .
N13 C43 N14 115.5(5) . .
N13 C44 C45 108.0(5) . .
N13 C44 C49 131.3(6) . .
C49 C44 C45 120.7(6) . .
N14 C45 C44 107.8(5) . .
C46 C45 N14 130.8(6) . .
C46 C45 C44 121.4(6) . .
C47 C46 C45 117.3(6) . .
C46 C47 C48 121.9(6) . .
C49 C48 C47 121.0(6) . .
C48 C49 C44 117.8(6) . .
N15 C50 N16 115.7(6) . .
N15 C51 C52 108.4(5) . .
N15 C51 C56 129.8(6) . .
C52 C51 C56 121.7(6) . .
N16 C52 C51 107.9(5) . .
N16 C52 C53 131.4(6) . .
C51 C52 C53 120.6(6) . .
C54 C53 C52 117.4(6) . .
C55 C54 C53 121.5(7) . .
C54 C55 C56 122.4(7) . .
C55 C56 C51 116.3(7) . .
N17 C57 N18 114.6(6) . .
N17 C58 C59 107.2(5) . .
N17 C58 C63 131.0(6) . .
C63 C58 C59 121.7(6) . .
N18 C59 C58 107.9(5) . .
N18 C59 C60 131.6(6) . .
C60 C59 C58 120.5(6) . .
C61 C60 C59 117.5(6) . .
C60 C61 C62 122.7(6) . .
C63 C62 C61 120.1(7) . .
C62 C63 C58 117.5(6) . .
N19 C64 N20 115.5(6) . .
N19 C65 C66 108.4(6) . .
N19 C65 C70 129.5(7) . .
C66 C65 C70 122.1(7) . .
N20 C66 C65 107.7(6) . .
N20 C66 C67 131.4(7) . .
C65 C66 C67 120.9(7) . .
C68 C67 C66 116.9(7) . .
C67 C68 C69 122.1(7) . .
C70 C69 C68 120.9(8) . .
C69 C70 C65 117.1(8) . .
N22 C71 N21 116.0(6) . .
N21 C72 C73 108.4(6) . .
N21 C72 C77 131.4(6) . .
C77 C72 C73 120.2(6) . .
N22 C73 C72 107.4(6) . .
N22 C73 C74 131.4(7) . .
C74 C73 C72 121.2(7) . .
C75 C74 C73 117.8(7) . .
C74 C75 C76 121.0(8) . .
C77 C76 C75 121.5(7) . .
C76 C77 C72 118.2(7) . .
N23 C78 N24 115.3(5) . .
N23 C79 C80 108.2(5) . .
N23 C79 C84 130.1(6) . .
C80 C79 C84 121.6(6) . .
N24 C80 C79 108.0(5) . .
N24 C80 C81 131.8(6) . .
C79 C80 C81 120.2(6) . .
C82 C81 C80 117.6(7) . .
C81 C82 C83 120.8(7) . .
C84 C83 C82 122.7(7) . .
C83 C84 C79 116.9(7) . .
C92 N27 C91 130.3(14) . .
C93 N27 C91 111.2(11) . .
C93 N27 C92 118.5(13) . .
O3 C93 N27 124.3(16) . .
C94 N28 C95 121.6(9) . .
C96 N28 C94 120.0(8) . .
C96 N28 C95 118.3(7) . .
O4 C96 N28 126.8(8) . .
C85 N25 C86 116.0(9) . .
C87 N25 C85 125.0(10) . .
C87 N25 C86 118.8(9) . .
O1 C87 N25 122.9(11) . .
C98 N29 C97 116.1(13) . .
C99 N29 C97 119.4(11) . .
C99 N29 C98 124.3(14) . .
O5 C99 N29 127.1(13) . .
C101 N30 C100 123.9(18) . .
C101 N30 C102 124.9(19) . .
C102 N30 C100 111(3) . .
O6 C101 N30 124.3(16) . .
C89 N26 C88 119.0(8) . .
C90 N26 C88 120.9(8) . .
C90 N26 C89 120.1(8) . .
O2 C90 N26 126.5(9) . .

loop_
_geom_bond_atom_site_label_1
_geom_bond_atom_site_label_2
_geom_bond_distance
_geom_bond_site_symmetry_2
Cd1 N1 2.188(5) .
Cd1 N3 2.160(5) .
Cd1 N5 2.193(5) .
Cd1 N22 2.182(5) 3_666
Cd2 N6 2.190(5) .
Cd2 N7 2.176(5) .
Cd2 N9 2.192(5) .
Cd2 N11 2.184(5) .
Cd3 N12 2.174(5) .
Cd3 N13 2.165(5) .
Cd3 N15 2.175(5) .
Cd3 N17 2.177(5) .
Cd4 N4 2.252(5) 1_655
Cd4 N19 2.196(6) .
Cd4 N21 2.206(6) .
Cd4 N24 2.230(5) 2_655
Cd5 N8 2.208(5) 1_655
Cd5 N14 2.193(5) 3_665
Cd5 N16 2.165(5) .
Cd5 N23 2.166(5) .
Cd6 N2 2.195(5) .
Cd6 N10 2.205(5) 2
Cd6 N18 2.181(5) .
Cd6 N20 2.174(6) .
N1 C1 1.319(8) .
N1 C2 1.402(8) .
N2 C1 1.353(8) .
N2 C3 1.378(8) .
N3 C8 1.345(8) .
N3 C9 1.381(8) .
N4 C8 1.328(8) .
N4 C10 1.391(8) .
N5 C15 1.328(8) .
N5 C16 1.387(8) .
N6 C15 1.344(8) .
N6 C17 1.371(8) .
N7 C22 1.349(8) .
N7 C23 1.367(8) .
N8 C22 1.327(8) .
N8 C24 1.388(8) .
N9 C29 1.325(8) .
N9 C30 1.378(8) .
N10 C29 1.338(8) .
N10 C31 1.383(8) .
N11 C36 1.332(8) .
N11 C37 1.386(8) .
N12 C36 1.325(8) .
N12 C38 1.380(8) .
N13 C43 1.325(8) .
N13 C44 1.384(8) .
N14 C43 1.341(8) .
N14 C45 1.389(8) .
N15 C50 1.326(8) .
N15 C51 1.384(8) .
N16 C50 1.330(8) .
N16 C52 1.381(8) .
N17 C57 1.326(8) .
N17 C58 1.386(8) .
N18 C57 1.341(8) .
N18 C59 1.384(8) .
N19 C64 1.331(9) .
N19 C65 1.383(8) .
N20 C64 1.332(8) .
N20 C66 1.387(8) .
N21 C71 1.330(8) .
N21 C72 1.378(9) .
N22 C71 1.321(9) .
N22 C73 1.377(9) .
N23 C78 1.326(8) .
N23 C79 1.386(8) .
N24 C78 1.340(8) .
N24 C80 1.374(8) .
C2 C3 1.375(9) .
C2 C7 1.390(9) .
C3 C4 1.413(9) .
C4 C5 1.377(10) .
C5 C6 1.388(11) .
C6 C7 1.376(10) .
C9 C10 1.395(9) .
C9 C14 1.392(9) .
C10 C11 1.398(9) .
C11 C12 1.388(10) .
C12 C13 1.395(10) .
C13 C14 1.384(10) .
C16 C17 1.397(9) .
C16 C21 1.385(9) .
C17 C18 1.398(9) .
C18 C19 1.358(10) .
C19 C20 1.399(11) .
C20 C21 1.375(11) .
C23 C24 1.397(9) .
C23 C28 1.395(9) .
C24 C25 1.397(9) .
C25 C26 1.391(11) .
C26 C27 1.387(12) .
C27 C28 1.373(10) .
C30 C31 1.405(9) .
C30 C35 1.393(9) .
C31 C32 1.394(9) .
C32 C33 1.383(10) .
C33 C34 1.390(11) .
C34 C35 1.375(10) .
C37 C38 1.395(9) .
C37 C42 1.390(9) .
C38 C39 1.388(9) .
C39 C40 1.377(10) .
C40 C41 1.398(10) .
C41 C42 1.382(10) .
C44 C45 1.402(9) .
C44 C49 1.388(9) .
C45 C46 1.385(9) .
C46 C47 1.366(10) .
C47 C48 1.407(10) .
C48 C49 1.368(9) .
C51 C52 1.387(9) .
C51 C56 1.403(9) .
C52 C53 1.401(9) .
C53 C54 1.380(10) .
C54 C55 1.377(11) .
C55 C56 1.383(10) .
C58 C59 1.409(9) .
C58 C63 1.392(9) .
C59 C60 1.391(9) .
C60 C61 1.366(10) .
C61 C62 1.412(10) .
C62 C63 1.387(10) .
C65 C66 1.394(10) .
C65 C70 1.400(10) .
C66 C67 1.398(9) .
C67 C68 1.387(11) .
C68 C69 1.411(12) .
C69 C70 1.379(11) .
C72 C73 1.403(9) .
C72 C77 1.394(9) .
C73 C74 1.389(10) .
C74 C75 1.360(11) .
C75 C76 1.417(12) .
C76 C77 1.350(10) .
C79 C80 1.394(9) .
C79 C84 1.398(9) .
C80 C81 1.401(9) .
C81 C82 1.383(11) .
C82 C83 1.391(11) .
C83 C84 1.358(10) .
O3 C93 1.318(16) .
N27 C91 1.408(15) .
N27 C92 1.395(16) .
N27 C93 1.356(16) .
O4 C96 1.258(9) .
N28 C94 1.399(11) .
N28 C95 1.407(10) .
N28 C96 1.393(11) .
O1 C87 1.234(11) .
N25 C85 1.402(14) .
N25 C86 1.508(12) .
N25 C87 1.274(11) .
O5 C99 1.239(15) .
N29 C97 1.393(14) .
N29 C98 1.391(15) .
N29 C99 1.312(13) .
O6 C101 1.237(19) .
N30 C100 1.52(3) .
N30 C101 1.37(2) .
N30 C102 1.51(3) .
O2 C90 1.250(12) .
N26 C88 1.432(10) .
N26 C89 1.429(11) .
N26 C90 1.314(12) .
